data_7039899
loop_
_publ_author_name
'Iwatsuki, Satoshi'
'Ichiyama, Atsushi'
'Tanooka, Syogo'
'Toyama, Mari'
'Katagiri, Kosuke'
'Kawahata, Masatoshi'
'Yamaguchi, Kentaro'
'Danjo, Hiroshi'
'Chayama, Kenji'

_publ_section_title
;
 Coordination structure and extraction behavior of a silver ion with
 N-substituted-9-aza-3,6,12,15-tetrathiaheptadecanes: significant effect
 of Ph-C-N framework on the extractability.
;
_journal_issue 31
_journal_name_full 'Dalton transactions (Cambridge, England : 2003)'
_journal_page_first 12548
_journal_page_last 12558
_journal_paper_doi 10.1039/c6dt01535b
_journal_volume 45
_journal_year 2016
_chemical_formula_moiety 'C25 H37 Ag N S4, B F4'
_chemical_formula_sum 'C25 H37 Ag B F4 N O0.5 S4'
_chemical_formula_weight 682.47
_space_group_crystal_system triclinic
_space_group_IT_number 2
_space_group_name_Hall '-P 1'
_space_group_name_H-M_alt 'P -1'
_symmetry_space_group_name_Hall '-P 1'
_symmetry_space_group_name_H-M 'P -1'
_atom_sites_solution_hydrogens geom
_atom_sites_solution_primary direct
_audit_creation_date 2016-06-23
_audit_creation_method
;
Olex2 1.2
(compiled Feb 16 2016 13:09:46 for OlexSys, GUI svn.r5155)
;
_audit_update_record
;
2016-06-24 deposited with the CCDC.
2016-07-12 downloaded from the CCDC.
;
_cell_angle_alpha 74.344(4)
_cell_angle_beta 88.806(4)
_cell_angle_gamma 81.965(4)
_cell_formula_units_Z 2
_cell_length_a 8.7519(5)
_cell_length_b 10.4885(5)
_cell_length_c 16.6546(8)
_cell_measurement_reflns_used 4939
_cell_measurement_temperature 173
_cell_measurement_theta_max 73.2300
_cell_measurement_theta_min 5.5030
_cell_volume 1457.40(13)
_computing_cell_refinement 'CrysAlisPro 1.171.39.3a (Rigaku OD, 2015)'
_computing_data_collection 'CrysAlisPro 1.171.39.3a (Rigaku OD, 2015)'
_computing_data_reduction 'CrysAlisPro 1.171.39.3a (Rigaku OD, 2015)'
_computing_molecular_graphics 'Olex2 (Dolomanov et al., 2009)'
_computing_publication_material 'Olex2 (Dolomanov et al., 2009)'
_computing_structure_refinement 'ShelXL (Sheldrick, 2015)'
_computing_structure_solution 'ShelXT (Sheldrick, 2015)'
_diffrn_ambient_temperature 173
_diffrn_detector 'CCD plate'
_diffrn_measured_fraction_theta_full 0.989
_diffrn_measured_fraction_theta_max 0.938
_diffrn_measurement_details
;
List of Runs (angles in degrees, time in seconds):

  1  \w     18.00  89.00   0.50    1.74    --    0.00  38.00 -30.00  142
  2  \w     11.00 131.00   0.50    6.98    --   98.00 -61.00 -90.00  240
  3  \w    113.00 139.00   0.50    6.98    --   98.00 -82.00 -90.00   52
  4  \w     92.00 119.00   0.50    6.98    --   98.00 -82.00-150.00   54
  5  \w     80.00 107.00   0.50    6.98    --   98.00 -82.00-180.00   54
  6  \w     93.00 147.00   0.50    6.98    --   98.00 -30.00 -60.00  108
  7  \w    125.00 186.00   0.50    6.98    --   98.00  30.00 120.00  122
  8  \w     85.00 112.00   0.50    6.98    --   98.00 -82.00   0.00   54
  9  \w     61.00 137.00   0.50    6.98    --   98.00 -82.00 -60.00  152
 10  \w     52.00 146.00   0.50    6.98    --   98.00  30.00-120.00  188
 11  \w     51.00 112.00   0.50    6.98    --   98.00  30.00 120.00  122
 12  \w     23.00  60.00   0.50    6.98    --   98.00 -30.00 -60.00   74
 13  \w     17.00  78.00   0.50    6.98    --   98.00 -82.00-180.00  122
 14  \w     16.00  53.00   0.50    6.98    --   98.00 -82.00  30.00   74
 15  \w     43.00 126.00   0.50    6.98    --   98.00 -82.00  90.00  166
 16  \w     27.00 172.00   0.50    6.98    --   98.00  15.00-150.00  290
 17  \w     13.00  86.00   0.50    6.98    --   98.00 -82.00 -90.00  146
 18  \w      9.00 139.00   0.50    6.98    --   98.00 -82.00 120.00  260
 19  \w    -17.00  89.00   0.50    1.74    --    0.00  57.00 -90.00  212
 20  \w    -17.00  35.00   0.50    1.74    --    0.00 -57.00 -60.00  104
 21  \w    -66.00 -17.00   0.50    1.74    --    0.00 -82.00-120.00   98
 22  \w    -58.00 -31.00   0.50    1.74    --    0.00 -57.00 -60.00   54
;
_diffrn_measurement_device 'four-circle diffractometer'
_diffrn_measurement_device_type 'XtaLAB Pro: Kappa dual home'
_diffrn_measurement_method '\w scans'
_diffrn_orient_matrix_type 'CrysAlisPro convention (1999,Acta A55,543-557)'
_diffrn_orient_matrix_UB_11 -0.0960502000
_diffrn_orient_matrix_UB_12 0.1012632000
_diffrn_orient_matrix_UB_13 -0.0718606000
_diffrn_orient_matrix_UB_21 0.1120316000
_diffrn_orient_matrix_UB_22 -0.0427799000
_diffrn_orient_matrix_UB_23 -0.0635592000
_diffrn_orient_matrix_UB_31 -0.0991754000
_diffrn_orient_matrix_UB_32 -0.1079123000
_diffrn_orient_matrix_UB_33 -0.0052531000
_diffrn_radiation_monochromator graphite
_diffrn_radiation_probe x-ray
_diffrn_radiation_type CuK\a
_diffrn_radiation_wavelength 1.54184
_diffrn_reflns_av_R_equivalents 0.0456
_diffrn_reflns_av_unetI/netI 0.0526
_diffrn_reflns_Laue_measured_fraction_full 0.989
_diffrn_reflns_Laue_measured_fraction_max 0.938
_diffrn_reflns_limit_h_max 7
_diffrn_reflns_limit_h_min -10
_diffrn_reflns_limit_k_max 11
_diffrn_reflns_limit_k_min -13
_diffrn_reflns_limit_l_max 20
_diffrn_reflns_limit_l_min -20
_diffrn_reflns_number 13332
_diffrn_reflns_point_group_measured_fraction_full 0.989
_diffrn_reflns_point_group_measured_fraction_max 0.938
_diffrn_reflns_theta_full 67.684
_diffrn_reflns_theta_max 75.007
_diffrn_reflns_theta_min 4.421
_diffrn_source 'fine-focus sealed X-ray tube'
_diffrn_source_type 'Enhance (Cu) X-ray Source'
_exptl_absorpt_coefficient_mu 8.606
_exptl_absorpt_correction_T_max 1.00000
_exptl_absorpt_correction_T_min 0.62064
_exptl_absorpt_correction_type multi-scan
_exptl_absorpt_process_details
;
CrysAlisPro 1.171.39.3a (Rigaku Oxford Diffraction, 2015)
Empirical absorption correction using spherical harmonics,
 implemented in SCALE3 ABSPACK scaling algorithm.
;
_exptl_crystal_colour 'clear colourless'
_exptl_crystal_colour_lustre clear
_exptl_crystal_colour_primary colourless
_exptl_crystal_density_diffrn 1.555
_exptl_crystal_description needle
_exptl_crystal_F_000 700
_exptl_crystal_size_max 0.15
_exptl_crystal_size_mid 0.07
_exptl_crystal_size_min 0.03
_refine_diff_density_max 1.243
_refine_diff_density_min -0.487
_refine_diff_density_rms 0.100
_refine_ls_extinction_method none
_refine_ls_goodness_of_fit_ref 1.064
_refine_ls_hydrogen_treatment constr
_refine_ls_matrix_type full
_refine_ls_number_parameters 327
_refine_ls_number_reflns 5618
_refine_ls_number_restraints 0
_refine_ls_restrained_S_all 1.064
_refine_ls_R_factor_all 0.0586
_refine_ls_R_factor_gt 0.0494
_refine_ls_shift/su_max 0.000
_refine_ls_shift/su_mean 0.000
_refine_ls_structure_factor_coef Fsqd
_refine_ls_weighting_details 'w=1/[\s^2^(Fo^2^)+(0.0825P)^2^+0.3956P] where P=(Fo^2^+2Fc^2^)/3'
_refine_ls_weighting_scheme calc
_refine_ls_wR_factor_gt 0.1306
_refine_ls_wR_factor_ref 0.1381
_reflns_Friedel_coverage 0.000
_reflns_number_gt 4603
_reflns_number_total 5618
_reflns_threshold_expression 'I > 2\s(I)'
_cod_data_source_file c6dt01535b2.cif
_cod_data_source_block exp_66
_cod_depositor_comments 'Adding full bibliography for 7039898--7039899.cif.'
_cod_original_formula_sum 'C25 H37 Ag B F4 N O0.50 S4'
_cod_database_code 7039899
_chemical_oxdiff_formula C25H37AgBF4NS4
_chemical_oxdiff_usercomment AgL3BF4_needle
_shelx_space_group_comment
;
The symmetry employed for this shelxl refinement is uniquely defined
by the following loop, which should always be used as a source of
symmetry information in preference to the above space-group names.
They are only intended as comments.
;
_reflns_odcompleteness_completeness 98.99
_reflns_odcompleteness_iscentric 1
_reflns_odcompleteness_theta 66.97
_olex2_refinement_description
;
1. Fixed Uiso
 At 1.2 times of:
  All C(H) groups, All C(H,H) groups
 At 1.5 times of:
  All C(H,H,H) groups
2.a Ternary CH refined with riding coordinates:
 C7(H7)
2.b Secondary CH2 refined with riding coordinates:
 C16(H16A,H16B), C21(H21A,H21B), C20(H20A,H20B), C14(H14A,H14B), C23(H23A,
 H23B), C15(H15A,H15B), C22(H22A,H22B), C17(H17A,H17B), C18(H18A,H18B),
 C24(H24A,H24B)
2.c Aromatic/amide H refined with riding coordinates:
 C9(H9), C2(H2), C6(H6), C13(H13), C11(H11), C4(H4), C10(H10), C12(H12),
 C5(H5), C3(H3)
2.d Idealised Me refined as rotating group:
 C25(H25A,H25B,H25C), C19(H19A,H19B,H19C)
;
_shelx_shelxl_version_number 2014/7
_olex2_submission_special_instructions 'No special instructions were received'
_oxdiff_exptl_absorpt_empirical_details
;
Empirical correction (ABSPACK) includes:
- Absorption correction using spherical harmonics
- Frame scaling
- Detector area scaling
;
_oxdiff_exptl_absorpt_empirical_full_max 2.045
_oxdiff_exptl_absorpt_empirical_full_min 0.601

loop_
_space_group_symop_operation_xyz
'x, y, z'
'-x, -y, -z'

loop_
_atom_site_label
_atom_site_type_symbol
_atom_site_fract_x
_atom_site_fract_y
_atom_site_fract_z
_atom_site_U_iso_or_equiv
_atom_site_adp_type
_atom_site_occupancy
_atom_site_site_symmetry_order
_atom_site_calc_flag
_atom_site_refinement_flags_posn
Ag1 Ag 0.50366(4) 0.49724(3) 0.81770(2) 0.05136(14) Uani 1 1 d .
S1 S 0.55256(11) 0.63949(10) 0.91515(6) 0.0426(2) Uani 1 1 d .
S4 S 0.41675(12) 0.59233(10) 0.66478(7) 0.0457(2) Uani 1 1 d .
S3 S 0.25366(13) 0.39031(11) 0.83662(7) 0.0504(3) Uani 1 1 d .
S2 S 0.78685(13) 0.39758(11) 0.84149(7) 0.0506(3) Uani 1 1 d .
N1 N 0.5465(4) 0.8315(3) 0.7060(2) 0.0418(7) Uani 1 1 d .
F4 F 1.1743(4) 0.7052(4) 0.8718(2) 0.0875(10) Uani 1 1 d .
F1 F 0.9502(4) 0.8091(4) 0.9084(3) 0.0918(12) Uani 1 1 d .
C1 C 0.7603(4) 0.8312(4) 0.6055(3) 0.0419(9) Uani 1 1 d .
C8 C 0.6657(5) 1.0452(4) 0.6471(2) 0.0418(9) Uani 1 1 d .
C7 C 0.6852(5) 0.8923(4) 0.6720(3) 0.0407(8) Uani 1 1 d .
H7 H 0.7616 0.8642 0.7195 0.049 Uiso 1 1 calc R
F3 F 1.0064(5) 0.8136(7) 0.7776(3) 0.142(2) Uani 1 1 d .
C16 C 0.7440(5) 0.5594(5) 0.9530(3) 0.0483(10) Uani 1 1 d .
H16A H 0.7939 0.6212 0.9760 0.058 Uiso 1 1 calc R
H16B H 0.7342 0.4788 0.9992 0.058 Uiso 1 1 calc R
C9 C 0.5610(5) 1.1246(4) 0.5855(3) 0.0506(10) Uani 1 1 d .
H9 H 0.4974 1.0833 0.5575 0.061 Uiso 1 1 calc R
C21 C 0.3109(5) 0.7550(4) 0.6629(3) 0.0509(10) Uani 1 1 d .
H21A H 0.2281 0.7796 0.6197 0.061 Uiso 1 1 calc R
H21B H 0.2624 0.7515 0.7176 0.061 Uiso 1 1 calc R
C20 C 0.4193(5) 0.8587(4) 0.6443(3) 0.0469(9) Uani 1 1 d .
H20A H 0.4637 0.8637 0.5886 0.056 Uiso 1 1 calc R
H20B H 0.3596 0.9470 0.6422 0.056 Uiso 1 1 calc R
C2 C 0.8189(5) 0.9051(5) 0.5333(3) 0.0515(10) Uani 1 1 d .
H2 H 0.8075 0.9997 0.5223 0.062 Uiso 1 1 calc R
C6 C 0.7829(5) 0.6918(4) 0.6214(3) 0.0510(10) Uani 1 1 d .
H6 H 0.7458 0.6383 0.6714 0.061 Uiso 1 1 calc R
C14 C 0.4912(6) 0.8693(4) 0.7809(3) 0.0489(10) Uani 1 1 d .
H14A H 0.3867 0.8439 0.7930 0.059 Uiso 1 1 calc R
H14B H 0.4820 0.9677 0.7694 0.059 Uiso 1 1 calc R
C23 C 0.1584(5) 0.4797(5) 0.7392(3) 0.0530(10) Uani 1 1 d .
H23A H 0.0732 0.4317 0.7304 0.064 Uiso 1 1 calc R
H23B H 0.1118 0.5691 0.7436 0.064 Uiso 1 1 calc R
C13 C 0.7574(6) 1.1095(5) 0.6857(3) 0.0536(10) Uani 1 1 d .
H13 H 0.8299 1.0579 0.7276 0.064 Uiso 1 1 calc R
C15 C 0.5942(6) 0.8056(5) 0.8582(3) 0.0541(11) Uani 1 1 d .
H15A H 0.5808 0.8646 0.8960 0.065 Uiso 1 1 calc R
H15B H 0.7034 0.7988 0.8410 0.065 Uiso 1 1 calc R
C11 C 0.6408(7) 1.3241(5) 0.6035(4) 0.0647(14) Uani 1 1 d .
H11 H 0.6330 1.4188 0.5886 0.078 Uiso 1 1 calc R
C4 C 0.9131(6) 0.7070(5) 0.4915(4) 0.0629(13) Uani 1 1 d .
H4 H 0.9627 0.6650 0.4521 0.075 Uiso 1 1 calc R
C10 C 0.5483(6) 1.2634(5) 0.5646(3) 0.0580(12) Uani 1 1 d .
H10 H 0.4753 1.3160 0.5233 0.070 Uiso 1 1 calc R
F2 F 1.1367(6) 0.9204(5) 0.8498(5) 0.177(3) Uani 1 1 d .
C12 C 0.7452(7) 1.2482(5) 0.6641(3) 0.0655(13) Uani 1 1 d .
H12 H 0.8091 1.2905 0.6913 0.079 Uiso 1 1 calc R
C22 C 0.2600(6) 0.4983(5) 0.6625(3) 0.0549(11) Uani 1 1 d .
H22A H 0.1945 0.5442 0.6125 0.066 Uiso 1 1 calc R
H22B H 0.3036 0.4090 0.6566 0.066 Uiso 1 1 calc R
C5 C 0.8591(6) 0.6312(5) 0.5645(4) 0.0618(13) Uani 1 1 d .
H5 H 0.8742 0.5365 0.5761 0.074 Uiso 1 1 calc R
C3 C 0.8946(6) 0.8443(5) 0.4758(3) 0.0610(12) Uani 1 1 d .
H3 H 0.9332 0.8973 0.4261 0.073 Uiso 1 1 calc R
C17 C 0.8477(5) 0.5186(6) 0.8880(3) 0.0577(12) Uani 1 1 d .
H17A H 0.9510 0.4823 0.9140 0.069 Uiso 1 1 calc R
H17B H 0.8595 0.6000 0.8429 0.069 Uiso 1 1 calc R
C18 C 0.8078(8) 0.2497(6) 0.9294(4) 0.0820(18) Uani 1 1 d .
H18A H 0.9052 0.2445 0.9600 0.098 Uiso 1 1 calc R
H18B H 0.7214 0.2566 0.9680 0.098 Uiso 1 1 calc R
C24 C 0.2944(7) 0.2217(5) 0.8268(4) 0.0729(15) Uani 1 1 d .
H24A H 0.2011 0.1946 0.8071 0.088 Uiso 1 1 calc R
H24B H 0.3777 0.2153 0.7864 0.088 Uiso 1 1 calc R
B1 B 1.0672(6) 0.8161(7) 0.8519(4) 0.0616(14) Uani 1 1 d .
C25 C 0.3444(11) 0.1322(7) 0.9132(5) 0.105(2) Uani 1 1 d .
H25A H 0.3650 0.0389 0.9111 0.157 Uiso 1 1 calc GR
H25B H 0.2620 0.1415 0.9528 0.157 Uiso 1 1 calc GR
H25C H 0.4382 0.1587 0.9312 0.157 Uiso 1 1 calc GR
C19 C 0.8092(16) 0.1319(7) 0.9034(5) 0.145(5) Uani 1 1 d .
H19A H 0.8836 0.1318 0.8586 0.218 Uiso 1 1 calc GR
H19B H 0.7061 0.1284 0.8830 0.218 Uiso 1 1 calc GR
H19C H 0.8390 0.0536 0.9507 0.218 Uiso 1 1 calc GR

loop_
_atom_site_aniso_label
_atom_site_aniso_U_11
_atom_site_aniso_U_22
_atom_site_aniso_U_33
_atom_site_aniso_U_23
_atom_site_aniso_U_13
_atom_site_aniso_U_12
Ag1 0.0436(2) 0.04591(19) 0.0637(2) -0.01349(14) -0.00909(14) -0.00432(13)
S1 0.0360(5) 0.0434(5) 0.0458(5) -0.0092(4) 0.0046(4) -0.0031(4)
S4 0.0378(5) 0.0457(5) 0.0533(5) -0.0135(4) 0.0035(4) -0.0048(4)
S3 0.0459(6) 0.0479(6) 0.0592(6) -0.0164(5) 0.0072(5) -0.0102(4)
S2 0.0427(5) 0.0513(6) 0.0567(6) -0.0174(5) 0.0037(4) 0.0027(4)
N1 0.0375(17) 0.0399(17) 0.0440(17) -0.0080(14) -0.0005(14) 0.0013(14)
F4 0.074(2) 0.084(2) 0.086(2) -0.0086(18) 0.0031(17) 0.0222(18)
F1 0.0487(17) 0.127(3) 0.125(3) -0.072(3) 0.0273(18) -0.0261(19)
C1 0.0334(19) 0.038(2) 0.053(2) -0.0122(17) 0.0012(16) 0.0002(16)
C8 0.049(2) 0.0346(19) 0.0417(19) -0.0117(16) 0.0051(17) -0.0023(17)
C7 0.038(2) 0.0364(19) 0.046(2) -0.0102(16) -0.0017(16) -0.0009(16)
F3 0.072(3) 0.246(7) 0.092(3) -0.054(3) -0.023(2) 0.051(3)
C16 0.039(2) 0.058(3) 0.048(2) -0.0172(19) 0.0010(17) -0.0010(19)
C9 0.052(2) 0.043(2) 0.055(2) -0.0126(19) -0.003(2) -0.0016(19)
C21 0.038(2) 0.049(2) 0.062(3) -0.013(2) -0.0029(19) 0.0010(18)
C20 0.041(2) 0.045(2) 0.051(2) -0.0106(18) -0.0066(17) 0.0044(17)
C2 0.051(2) 0.042(2) 0.060(3) -0.016(2) 0.006(2) -0.0018(19)
C6 0.040(2) 0.037(2) 0.073(3) -0.014(2) 0.006(2) 0.0009(17)
C14 0.054(3) 0.040(2) 0.050(2) -0.0109(18) 0.0077(19) -0.0010(19)
C23 0.037(2) 0.059(3) 0.064(3) -0.017(2) 0.0029(19) -0.0107(19)
C13 0.058(3) 0.047(2) 0.058(3) -0.017(2) 0.004(2) -0.011(2)
C15 0.061(3) 0.049(2) 0.053(2) -0.013(2) 0.000(2) -0.015(2)
C11 0.074(3) 0.042(2) 0.079(3) -0.020(2) 0.025(3) -0.006(2)
C4 0.049(3) 0.067(3) 0.084(3) -0.044(3) 0.012(2) -0.002(2)
C10 0.064(3) 0.041(2) 0.061(3) -0.006(2) 0.009(2) 0.003(2)
F2 0.131(4) 0.101(3) 0.343(9) -0.121(5) 0.135(6) -0.066(3)
C12 0.082(4) 0.053(3) 0.070(3) -0.028(2) 0.011(3) -0.017(3)
C22 0.048(2) 0.065(3) 0.056(2) -0.023(2) 0.001(2) -0.013(2)
C5 0.048(3) 0.041(2) 0.101(4) -0.030(2) 0.012(3) -0.001(2)
C3 0.057(3) 0.058(3) 0.066(3) -0.021(2) 0.017(2) -0.001(2)
C17 0.034(2) 0.073(3) 0.069(3) -0.029(3) 0.006(2) -0.001(2)
C18 0.088(4) 0.066(3) 0.074(3) -0.005(3) 0.006(3) 0.022(3)
C24 0.076(4) 0.050(3) 0.098(4) -0.028(3) 0.001(3) -0.014(3)
B1 0.035(3) 0.070(4) 0.082(4) -0.027(3) 0.001(3) -0.003(2)
C25 0.143(7) 0.059(4) 0.105(5) -0.013(4) 0.010(5) -0.005(4)
C19 0.269(14) 0.061(4) 0.094(5) -0.017(4) 0.048(7) 0.003(6)

loop_
_atom_type_symbol
_atom_type_description
_atom_type_scat_dispersion_real
_atom_type_scat_dispersion_imag
_atom_type_scat_source
C C 0.0181 0.0091 'International Tables Vol C Tables 4.2.6.8 and 6.1.1.4'
H H 0.0000 0.0000 'International Tables Vol C Tables 4.2.6.8 and 6.1.1.4'
B B 0.0090 0.0039 'International Tables Vol C Tables 4.2.6.8 and 6.1.1.4'
N N 0.0311 0.0180 'International Tables Vol C Tables 4.2.6.8 and 6.1.1.4'
F F 0.0727 0.0534 'International Tables Vol C Tables 4.2.6.8 and 6.1.1.4'
S S 0.3331 0.5567 'International Tables Vol C Tables 4.2.6.8 and 6.1.1.4'
Ag Ag 0.1306 4.2820 'International Tables Vol C Tables 4.2.6.8 and 6.1.1.4'
O O 0.0492 0.0322 'International Tables Vol C Tables 4.2.6.8 and 6.1.1.4'

loop_
_geom_angle_atom_site_label_1
_geom_angle_atom_site_label_2
_geom_angle_atom_site_label_3
_geom_angle
S1 Ag1 S4 124.42(3)
S1 Ag1 S3 117.67(4)
S4 Ag1 S3 85.44(4)
S2 Ag1 S1 86.59(3)
S2 Ag1 S4 115.36(4)
S2 Ag1 S3 132.28(4)
C16 S1 Ag1 99.09(15)
C16 S1 C15 100.5(2)
C15 S1 Ag1 112.36(15)
C21 S4 Ag1 102.96(16)
C22 S4 Ag1 100.10(16)
C22 S4 C21 100.9(2)
C23 S3 Ag1 99.28(15)
C23 S3 C24 102.7(3)
C24 S3 Ag1 109.5(2)
C17 S2 Ag1 97.84(15)
C17 S2 C18 101.0(3)
C18 S2 Ag1 110.2(2)
C20 N1 C7 113.5(3)
C14 N1 C7 112.4(3)
C14 N1 C20 110.1(3)
C2 C1 C7 123.3(4)
C2 C1 C6 118.1(4)
C6 C1 C7 118.4(4)
C9 C8 C7 123.2(4)
C13 C8 C7 119.2(4)
C13 C8 C9 117.6(4)
N1 C7 C1 111.9(3)
N1 C7 C8 115.7(3)
N1 C7 H7 104.8
C1 C7 C8 113.5(3)
C1 C7 H7 104.8
C8 C7 H7 104.8
S1 C16 H16A 108.6
S1 C16 H16B 108.6
H16A C16 H16B 107.6
C17 C16 S1 114.7(3)
C17 C16 H16A 108.6
C17 C16 H16B 108.6
C8 C9 H9 119.5
C10 C9 C8 121.0(5)
C10 C9 H9 119.5
S4 C21 H21A 109.7
S4 C21 H21B 109.7
H21A C21 H21B 108.2
C20 C21 S4 109.7(3)
C20 C21 H21A 109.7
C20 C21 H21B 109.7
N1 C20 C21 113.8(3)
N1 C20 H20A 108.8
N1 C20 H20B 108.8
C21 C20 H20A 108.8
C21 C20 H20B 108.8
H20A C20 H20B 107.7
C1 C2 H2 119.3
C1 C2 C3 121.5(4)
C3 C2 H2 119.3
C1 C6 H6 119.8
C5 C6 C1 120.5(4)
C5 C6 H6 119.8
N1 C14 H14A 108.7
N1 C14 H14B 108.7
N1 C14 C15 114.4(4)
H14A C14 H14B 107.6
C15 C14 H14A 108.7
C15 C14 H14B 108.7
S3 C23 H23A 108.3
S3 C23 H23B 108.3
H23A C23 H23B 107.4
C22 C23 S3 115.8(3)
C22 C23 H23A 108.3
C22 C23 H23B 108.3
C8 C13 H13 119.4
C8 C13 C12 121.2(5)
C12 C13 H13 119.4
S1 C15 H15A 108.9
S1 C15 H15B 108.9
C14 C15 S1 113.3(3)
C14 C15 H15A 108.9
C14 C15 H15B 108.9
H15A C15 H15B 107.7
C10 C11 H11 120.0
C10 C11 C12 120.1(5)
C12 C11 H11 120.0
C5 C4 H4 120.2
C5 C4 C3 119.6(5)
C3 C4 H4 120.2
C9 C10 H10 120.0
C11 C10 C9 120.1(5)
C11 C10 H10 120.0
C13 C12 H12 120.0
C11 C12 C13 120.0(5)
C11 C12 H12 120.0
S4 C22 H22A 108.6
S4 C22 H22B 108.6
C23 C22 S4 114.7(3)
C23 C22 H22A 108.6
C23 C22 H22B 108.6
H22A C22 H22B 107.6
C6 C5 H5 119.7
C4 C5 C6 120.6(4)
C4 C5 H5 119.7
C2 C3 H3 120.1
C4 C3 C2 119.8(5)
C4 C3 H3 120.1
S2 C17 H17A 108.1
S2 C17 H17B 108.1
C16 C17 S2 116.8(3)
C16 C17 H17A 108.1
C16 C17 H17B 108.1
H17A C17 H17B 107.3
S2 C18 H18A 109.3
S2 C18 H18B 109.3
H18A C18 H18B 108.0
C19 C18 S2 111.6(5)
C19 C18 H18A 109.3
C19 C18 H18B 109.3
S3 C24 H24A 110.4
S3 C24 H24B 110.4
H24A C24 H24B 108.6
C25 C24 S3 106.7(5)
C25 C24 H24A 110.4
C25 C24 H24B 110.4
F4 B1 F1 112.0(5)
F4 B1 F3 103.6(5)
F3 B1 F1 107.9(5)
F2 B1 F4 108.1(5)
F2 B1 F1 109.6(5)
F2 B1 F3 115.5(7)
C24 C25 H25A 109.5
C24 C25 H25B 109.5
C24 C25 H25C 109.5
H25A C25 H25B 109.5
H25A C25 H25C 109.5
H25B C25 H25C 109.5
C18 C19 H19A 109.5
C18 C19 H19B 109.5
C18 C19 H19C 109.5
H19A C19 H19B 109.5
H19A C19 H19C 109.5
H19B C19 H19C 109.5

loop_
_geom_bond_atom_site_label_1
_geom_bond_atom_site_label_2
_geom_bond_distance
Ag1 S1 2.5607(11)
Ag1 S4 2.5608(11)
Ag1 S3 2.5711(11)
Ag1 S2 2.5466(11)
S1 C16 1.810(4)
S1 C15 1.827(5)
S4 C21 1.817(5)
S4 C22 1.805(5)
S3 C23 1.795(5)
S3 C24 1.805(5)
S2 C17 1.798(5)
S2 C18 1.814(6)
N1 C7 1.481(5)
N1 C20 1.475(5)
N1 C14 1.461(5)
F4 B1 1.357(7)
F1 B1 1.372(7)
C1 C7 1.519(6)
C1 C2 1.376(6)
C1 C6 1.399(6)
C8 C7 1.530(5)
C8 C9 1.396(6)
C8 C13 1.386(6)
C7 H7 1.0000
F3 B1 1.365(8)
C16 H16A 0.9900
C16 H16B 0.9900
C16 C17 1.509(6)
C9 H9 0.9500
C9 C10 1.391(6)
C21 H21A 0.9900
C21 H21B 0.9900
C21 C20 1.508(7)
C20 H20A 0.9900
C20 H20B 0.9900
C2 H2 0.9500
C2 C3 1.394(7)
C6 H6 0.9500
C6 C5 1.388(7)
C14 H14A 0.9900
C14 H14B 0.9900
C14 C15 1.527(6)
C23 H23A 0.9900
C23 H23B 0.9900
C23 C22 1.525(7)
C13 H13 0.9500
C13 C12 1.390(7)
C15 H15A 0.9900
C15 H15B 0.9900
C11 H11 0.9500
C11 C10 1.367(8)
C11 C12 1.374(8)
C4 H4 0.9500
C4 C5 1.375(8)
C4 C3 1.380(7)
C10 H10 0.9500
F2 B1 1.316(8)
C12 H12 0.9500
C22 H22A 0.9900
C22 H22B 0.9900
C5 H5 0.9500
C3 H3 0.9500
C17 H17A 0.9900
C17 H17B 0.9900
C18 H18A 0.9900
C18 H18B 0.9900
C18 C19 1.413(11)
C24 H24A 0.9900
C24 H24B 0.9900
C24 C25 1.525(10)
C25 H25A 0.9800
C25 H25B 0.9800
C25 H25C 0.9800
C19 H19A 0.9800
C19 H19B 0.9800
C19 H19C 0.9800

loop_
_geom_torsion_atom_site_label_1
_geom_torsion_atom_site_label_2
_geom_torsion_atom_site_label_3
_geom_torsion_atom_site_label_4
_geom_torsion
Ag1 S1 C16 C17 38.9(4)
Ag1 S1 C15 C14 41.6(4)
Ag1 S4 C21 C20 90.0(3)
Ag1 S4 C22 C23 40.5(4)
Ag1 S3 C23 C22 42.4(4)
Ag1 S3 C24 C25 87.0(5)
Ag1 S2 C17 C16 44.2(4)
Ag1 S2 C18 C19 94.2(7)
S1 C16 C17 S2 -62.1(5)
S4 C21 C20 N1 -59.9(4)
S3 C23 C22 S4 -61.3(5)
N1 C14 C15 S1 -85.5(4)
C1 C2 C3 C4 -0.6(8)
C1 C6 C5 C4 -0.3(8)
C8 C9 C10 C11 1.1(7)
C8 C13 C12 C11 0.0(8)
C7 N1 C20 C21 154.5(4)
C7 N1 C14 C15 -71.4(4)
C7 C1 C2 C3 176.4(4)
C7 C1 C6 C5 -176.2(4)
C7 C8 C9 C10 -179.5(4)
C7 C8 C13 C12 179.0(4)
C16 S1 C15 C14 146.1(3)
C9 C8 C7 N1 -61.2(5)
C9 C8 C7 C1 70.0(5)
C9 C8 C13 C12 0.2(7)
C21 S4 C22 C23 -64.9(4)
C20 N1 C7 C1 -65.6(4)
C20 N1 C7 C8 66.4(4)
C20 N1 C14 C15 161.0(4)
C2 C1 C7 N1 139.2(4)
C2 C1 C7 C8 6.1(6)
C2 C1 C6 C5 -1.5(7)
C6 C1 C7 N1 -46.4(5)
C6 C1 C7 C8 -179.5(4)
C6 C1 C2 C3 2.0(7)
C14 N1 C7 C1 168.5(3)
C14 N1 C7 C8 -59.5(4)
C14 N1 C20 C21 -78.4(4)
C23 S3 C24 C25 -168.2(5)
C13 C8 C7 N1 120.0(4)
C13 C8 C7 C1 -108.7(4)
C13 C8 C9 C10 -0.8(7)
C15 S1 C16 C17 -76.0(4)
C10 C11 C12 C13 0.3(8)
C12 C11 C10 C9 -0.8(8)
C22 S4 C21 C20 -166.9(3)
C5 C4 C3 C2 -1.2(8)
C3 C4 C5 C6 1.7(8)
C17 S2 C18 C19 -163.1(7)
C18 S2 C17 C16 -68.2(4)
C24 S3 C23 C22 -70.1(4)

loop_
_smtbx_masks_void_nr
_smtbx_masks_void_average_x
_smtbx_masks_void_average_y
_smtbx_masks_void_average_z
_smtbx_masks_void_volume
_smtbx_masks_void_count_electrons
1 0.200 0.093 0.700 7.2 0.0
2 0.800 0.907 0.300 7.2 0.0
